data_2216189
loop_
_publ_author_name
'Liu, Zheng'
'Jin, Li Xia'
'Xia, Jin Hong'
'Liu, Er Xi'
'Li, Guang Zhao'

_publ_section_title
Bis[2,4-dibromo-6-(1-naphthyliminomethyl)phenolato-\k^2^<i>N</i>,<i>O</i>]bis(<i>N</i>,<i>N</i>'-dimethylformamide-\k<i>O</i>)cobalt(II)
_journal_coeditor_code AT2437
_journal_issue 12
_journal_name_full 'Acta Crystallographica Section E'
_journal_page_first m3037
_journal_page_last m3037
_journal_paper_doi 10.1107/S1600536807053044
_journal_volume 63
_journal_year 2007
_chemical_formula_iupac '[Co (C17 H10 Br2 N O)2 (C3 H7 N O)2]'
_chemical_formula_moiety 'C40 H34 Br4 Co N4 O4'
_chemical_formula_sum 'C40 H34 Br4 Co N4 O4'
_chemical_formula_weight 1013.28
_chemical_name_systematic
;
Bis[2,4-dibromo-6-(1-naphthyliminomethyl)phenolato-\k^2^<i>N</i>,<i>O</i>]\
bis(N,N'-dimethylformamide-\kO)cobalt(II)
;
_space_group_IT_number 14
_symmetry_cell_setting monoclinic
_symmetry_space_group_name_Hall '-P 2yn'
_symmetry_space_group_name_H-M 'P 1 21/n 1'
_atom_sites_solution_hydrogens geom
_atom_sites_solution_primary direct
_atom_sites_solution_secondary difmap
_audit_creation_method SHELXL-97
_cell_angle_alpha 90.00
_cell_angle_beta 94.310(2)
_cell_angle_gamma 90.00
_cell_formula_units_Z 4
_cell_length_a 12.2884(15)
_cell_length_b 17.069(2)
_cell_length_c 19.373(2)
_cell_measurement_reflns_used 3177
_cell_measurement_temperature 298(2)
_cell_measurement_theta_max 25.108
_cell_measurement_theta_min 2.602
_cell_volume 4052.0(8)
_computing_cell_refinement 'SMART (Bruker, 2001)'
_computing_data_collection 'SAINT (Bruker, 2001)'
_computing_data_reduction 'SHELXTL (Bruker, 1997)'
_computing_molecular_graphics 'SHELXTL (Bruker, 1997)'
_computing_publication_material 'SHELXTL (Bruker, 1997)'
_computing_structure_refinement 'SHELXL97 (Sheldrick, 1997)'
_computing_structure_solution 'SHELXS97 (Sheldrick, 1997)'
_diffrn_ambient_temperature 298(2)
_diffrn_measured_fraction_theta_full 1.000
_diffrn_measured_fraction_theta_max 1.000
_diffrn_measurement_device_type 'Bruker SMART CCD area-detector'
_diffrn_measurement_method '\f and \w'
_diffrn_radiation_monochromator graphite
_diffrn_radiation_source 'fine-focus sealed tube'
_diffrn_radiation_type MoK\a
_diffrn_radiation_wavelength 0.71073
_diffrn_reflns_av_R_equivalents 0.0901
_diffrn_reflns_av_sigmaI/netI 0.1217
_diffrn_reflns_limit_h_max 14
_diffrn_reflns_limit_h_min -14
_diffrn_reflns_limit_k_max 12
_diffrn_reflns_limit_k_min -20
_diffrn_reflns_limit_l_max 22
_diffrn_reflns_limit_l_min -23
_diffrn_reflns_number 20849
_diffrn_reflns_theta_full 25.01
_diffrn_reflns_theta_max 25.01
_diffrn_reflns_theta_min 1.59
_diffrn_standards_decay_% 0
_diffrn_standards_number 0
_exptl_absorpt_coefficient_mu 4.413
_exptl_absorpt_correction_T_max 0.5770
_exptl_absorpt_correction_T_min 0.4576
_exptl_absorpt_correction_type multi-scan
_exptl_absorpt_process_details '(SADABS; Sheldrick, 1996)'
_exptl_crystal_colour red
_exptl_crystal_density_diffrn 1.661
_exptl_crystal_density_method 'not measured'
_exptl_crystal_description block
_exptl_crystal_F_000 2004
_exptl_crystal_size_max 0.21
_exptl_crystal_size_mid 0.15
_exptl_crystal_size_min 0.14
_refine_diff_density_max 0.772
_refine_diff_density_min -0.751
_refine_ls_extinction_method none
_refine_ls_goodness_of_fit_ref 0.996
_refine_ls_hydrogen_treatment constr
_refine_ls_matrix_type full
_refine_ls_number_parameters 478
_refine_ls_number_reflns 7147
_refine_ls_number_restraints 0
_refine_ls_restrained_S_all 0.996
_refine_ls_R_factor_all 0.1496
_refine_ls_R_factor_gt 0.0571
_refine_ls_shift/su_max 0.001
_refine_ls_shift/su_mean 0.000
_refine_ls_structure_factor_coef Fsqd
_refine_ls_weighting_details 'calc w=1/[\s^2^(Fo^2^)+(0.0363P)^2^] where P=(Fo^2^+2Fc^2^)/3'
_refine_ls_weighting_scheme calc
_refine_ls_wR_factor_gt 0.1088
_refine_ls_wR_factor_ref 0.1233
_reflns_number_gt 2955
_reflns_number_total 7147
_reflns_threshold_expression I>2\s(I)
_cod_data_source_file at2437.cif
_cod_data_source_block I
_cod_original_cell_volume 4052.0(9)
_cod_original_sg_symbol_H-M 'P 21/n'
_cod_database_code 2216189
_cod_database_fobs_code 2216189

loop_
_symmetry_equiv_pos_as_xyz
'x, y, z'
'-x+1/2, y+1/2, -z+1/2'
'-x, -y, -z'
'x-1/2, -y-1/2, z-1/2'

loop_
_atom_site_type_symbol
_atom_site_label
_atom_site_fract_x
_atom_site_fract_y
_atom_site_fract_z
_atom_site_U_iso_or_equiv
_atom_site_adp_type
_atom_site_calc_flag
_atom_site_refinement_flags
_atom_site_occupancy
Co Co1 0.13607(7) 0.33654(5) 0.33329(5) 0.0563(3) Uani d . 1
Br Br1 0.12914(7) 0.62067(5) 0.30379(5) 0.0931(3) Uani d . 1
Br Br2 0.56760(7) 0.64339(5) 0.40923(5) 0.0964(3) Uani d . 1
Br Br3 0.46208(6) 0.31966(5) 0.21106(5) 0.0806(3) Uani d . 1
Br Br4 0.22348(9) 0.36243(7) -0.04636(5) 0.1212(4) Uani d . 1
N N1 0.2821(5) 0.3226(4) 0.4022(3) 0.0672(17) Uani d . 1
N N2 0.0105(5) 0.3460(3) 0.2508(4) 0.0591(17) Uani d . 1
N N3 0.1000(8) 0.0902(6) 0.3565(5) 0.108(3) Uani d . 1
N N4 -0.1103(6) 0.4246(5) 0.4558(4) 0.087(2) Uani d . 1
O O1 0.1647(4) 0.4516(3) 0.3353(2) 0.0640(14) Uani d . 1
O O2 0.2388(4) 0.3126(3) 0.2614(3) 0.0689(14) Uani d . 1
O O3 0.0870(4) 0.2193(4) 0.3495(3) 0.0841(19) Uani d . 1
O O4 0.0254(4) 0.3574(3) 0.4115(3) 0.0717(15) Uani d . 1
C C1 0.3594(6) 0.3749(5) 0.4061(4) 0.069(2) Uani d . 1
H H1 0.4280 0.3584 0.4238 0.082 Uiso calc R 1
C C2 0.3489(6) 0.4563(4) 0.3853(4) 0.057(2) Uani d . 1
C C3 0.2534(7) 0.4887(5) 0.3540(4) 0.058(2) Uani d . 1
C C4 0.2571(6) 0.5715(5) 0.3426(4) 0.061(2) Uani d . 1
C C5 0.3470(7) 0.6164(4) 0.3585(4) 0.068(2) Uani d . 1
H H5 0.3449 0.6701 0.3503 0.081 Uiso calc R 1
C C6 0.4417(6) 0.5815(5) 0.3871(4) 0.067(2) Uani d . 1
C C7 0.4430(6) 0.5024(5) 0.4012(4) 0.065(2) Uani d . 1
H H7 0.5061 0.4792 0.4214 0.078 Uiso calc R 1
C C8 0.3173(7) 0.2432(5) 0.4243(5) 0.069(2) Uani d . 1
C C9 0.3873(7) 0.2006(5) 0.3865(4) 0.075(2) Uani d . 1
H H9 0.4152 0.2230 0.3478 0.090 Uiso calc R 1
C C10 0.4171(7) 0.1233(6) 0.4058(5) 0.089(3) Uani d . 1
H H10 0.4647 0.0950 0.3802 0.107 Uiso calc R 1
C C11 0.3740(7) 0.0896(5) 0.4641(5) 0.088(3) Uani d . 1
H H11 0.3907 0.0383 0.4771 0.106 Uiso calc R 1
C C12 0.3050(7) 0.1357(5) 0.5022(5) 0.072(2) Uani d . 1
C C13 0.2740(6) 0.2138(5) 0.4797(5) 0.071(2) Uani d . 1
C C14 0.2018(6) 0.2559(5) 0.5222(5) 0.070(2) Uani d . 1
H H14 0.1790 0.3062 0.5095 0.084 Uiso calc R 1
C C15 0.1672(7) 0.2232(6) 0.5794(5) 0.096(3) Uani d . 1
H H15 0.1234 0.2527 0.6067 0.115 Uiso calc R 1
C C16 0.1938(8) 0.1482(7) 0.5996(5) 0.101(3) Uani d . 1
H H16 0.1651 0.1264 0.6383 0.121 Uiso calc R 1
C C17 0.2620(8) 0.1063(5) 0.5624(5) 0.091(3) Uani d . 1
H H17 0.2815 0.0561 0.5772 0.109 Uiso calc R 1
C C18 0.0265(6) 0.3441(4) 0.1871(5) 0.066(2) Uani d . 1
H H18 -0.0356 0.3466 0.1566 0.079 Uiso calc R 1
C C19 0.1304(6) 0.3386(4) 0.1554(4) 0.058(2) Uani d . 1
C C20 0.2307(6) 0.3256(4) 0.1960(5) 0.060(2) Uani d . 1
C C21 0.3282(6) 0.3260(4) 0.1587(4) 0.062(2) Uani d . 1
C C22 0.3232(7) 0.3361(4) 0.0892(5) 0.070(2) Uani d . 1
H H22 0.3875 0.3360 0.0668 0.084 Uiso calc R 1
C C23 0.2257(8) 0.3464(5) 0.0510(4) 0.074(2) Uani d . 1
C C24 0.1296(7) 0.3470(4) 0.0833(5) 0.073(2) Uani d . 1
H H24 0.0636 0.3531 0.0570 0.087 Uiso calc R 1
C C25 -0.1008(6) 0.3546(5) 0.2669(4) 0.064(2) Uani d . 1
C C26 -0.1549(7) 0.2914(5) 0.2908(4) 0.079(2) Uani d . 1
H H26 -0.1213 0.2426 0.2935 0.095 Uiso calc R 1
C C27 -0.2619(7) 0.3004(6) 0.3114(4) 0.085(3) Uani d . 1
H H27 -0.2983 0.2574 0.3280 0.101 Uiso calc R 1
C C28 -0.3117(7) 0.3706(6) 0.3071(4) 0.081(3) Uani d . 1
H H28 -0.3816 0.3756 0.3220 0.098 Uiso calc R 1
C C29 -0.2612(7) 0.4356(6) 0.2811(4) 0.073(2) Uani d . 1
C C30 -0.1536(6) 0.4284(5) 0.2599(4) 0.065(2) Uani d . 1
C C31 -0.1004(6) 0.4969(5) 0.2373(4) 0.073(2) Uani d . 1
H H31 -0.0288 0.4938 0.2250 0.088 Uiso calc R 1
C C32 -0.1526(8) 0.5658(5) 0.2338(5) 0.096(3) Uani d . 1
H H32 -0.1167 0.6104 0.2198 0.115 Uiso calc R 1
C C33 -0.2614(9) 0.5709(6) 0.2512(5) 0.107(3) Uani d . 1
H H33 -0.2979 0.6185 0.2455 0.129 Uiso calc R 1
C C34 -0.3144(7) 0.5091(6) 0.2759(5) 0.092(3) Uani d . 1
H H34 -0.3850 0.5147 0.2893 0.111 Uiso calc R 1
C C35 0.1276(9) 0.1659(7) 0.3330(5) 0.103(3) Uani d . 1
H H35 0.1821 0.1705 0.3025 0.124 Uiso calc R 1
C C36 0.1576(10) 0.0288(7) 0.3275(6) 0.148(4) Uani d . 1
H H36A 0.1727 -0.0113 0.3617 0.222 Uiso calc R 1
H H36B 0.2250 0.0485 0.3124 0.222 Uiso calc R 1
H H36C 0.1145 0.0073 0.2887 0.222 Uiso calc R 1
C C37 0.0319(9) 0.0735(7) 0.4061(7) 0.147(5) Uani d . 1
H H37A 0.0672 0.0381 0.4391 0.220 Uiso calc R 1
H H37B -0.0333 0.0497 0.3853 0.220 Uiso calc R 1
H H37C 0.0134 0.1210 0.4291 0.220 Uiso calc R 1
C C38 -0.0267(7) 0.4174(5) 0.4162(4) 0.076(2) Uani d . 1
H H38 -0.0072 0.4607 0.3907 0.091 Uiso calc R 1
C C39 -0.1474(8) 0.3588(7) 0.4917(5) 0.130(4) Uani d . 1
H H39A -0.1188 0.3118 0.4727 0.195 Uiso calc R 1
H H39B -0.2257 0.3572 0.4870 0.195 Uiso calc R 1
H H39C -0.1229 0.3627 0.5398 0.195 Uiso calc R 1
C C40 -0.1711(7) 0.4979(6) 0.4565(5) 0.118(4) Uani d . 1
H H40A -0.1250 0.5404 0.4446 0.177 Uiso calc R 1
H H40B -0.1951 0.5065 0.5019 0.177 Uiso calc R 1
H H40C -0.2334 0.4951 0.4236 0.177 Uiso calc R 1

loop_
_atom_site_aniso_label
_atom_site_aniso_U_11
_atom_site_aniso_U_22
_atom_site_aniso_U_33
_atom_site_aniso_U_12
_atom_site_aniso_U_13
_atom_site_aniso_U_23
Co1 0.0579(6) 0.0443(6) 0.0663(7) -0.0026(5) 0.0021(5) 0.0004(5)
Br1 0.0924(7) 0.0550(6) 0.1277(8) 0.0024(5) -0.0203(6) 0.0118(5)
Br2 0.0829(6) 0.0771(6) 0.1281(9) -0.0278(5) -0.0003(6) -0.0108(6)
Br3 0.0589(5) 0.0855(7) 0.0980(7) -0.0019(4) 0.0084(5) -0.0063(5)
Br4 0.1367(9) 0.1577(10) 0.0710(7) 0.0335(8) 0.0197(6) -0.0053(7)
N1 0.074(5) 0.050(4) 0.077(5) -0.002(4) 0.004(4) 0.005(4)
N2 0.051(4) 0.053(4) 0.074(5) 0.003(3) 0.009(4) -0.001(4)
N3 0.122(8) 0.070(7) 0.131(9) -0.004(6) -0.007(6) 0.021(6)
N4 0.082(6) 0.097(7) 0.082(6) 0.006(5) 0.012(5) -0.009(5)
O1 0.063(3) 0.049(3) 0.079(4) -0.004(3) 0.000(3) 0.002(3)
O2 0.061(3) 0.076(4) 0.070(4) 0.010(3) 0.004(3) -0.002(3)
O3 0.079(4) 0.063(4) 0.108(5) 0.014(3) -0.008(3) -0.011(4)
O4 0.072(4) 0.069(4) 0.074(4) 0.008(3) 0.007(3) 0.001(3)
C1 0.067(5) 0.061(6) 0.076(6) 0.001(5) -0.007(4) 0.002(5)
C2 0.062(5) 0.047(5) 0.060(5) -0.001(4) 0.006(4) -0.003(4)
C3 0.065(6) 0.050(5) 0.059(5) -0.004(5) 0.010(5) -0.001(4)
C4 0.064(5) 0.054(5) 0.065(6) -0.004(4) 0.002(4) 0.005(4)
C5 0.077(6) 0.050(5) 0.076(6) -0.013(5) 0.007(5) 0.003(4)
C6 0.072(6) 0.057(6) 0.072(6) -0.016(4) 0.004(5) -0.010(4)
C7 0.063(5) 0.061(6) 0.073(6) -0.001(4) 0.005(4) -0.013(4)
C8 0.070(6) 0.065(6) 0.072(7) -0.009(5) 0.000(5) 0.003(5)
C9 0.079(6) 0.067(7) 0.080(7) 0.006(5) 0.014(5) 0.000(5)
C10 0.092(7) 0.082(8) 0.093(8) 0.014(6) 0.005(6) -0.014(6)
C11 0.091(7) 0.076(7) 0.097(8) -0.010(6) -0.003(6) 0.009(6)
C12 0.072(6) 0.070(7) 0.073(7) -0.008(5) 0.002(5) 0.008(6)
C13 0.070(6) 0.071(7) 0.071(7) -0.014(5) 0.004(5) 0.008(5)
C14 0.074(6) 0.064(6) 0.072(6) 0.000(5) 0.005(5) 0.014(5)
C15 0.101(7) 0.093(8) 0.097(9) -0.004(6) 0.023(6) 0.011(6)
C16 0.102(8) 0.109(9) 0.094(8) -0.001(7) 0.020(6) 0.023(7)
C17 0.092(7) 0.087(7) 0.091(8) -0.007(6) -0.006(6) 0.022(6)
C18 0.062(6) 0.052(5) 0.083(7) 0.007(4) -0.002(5) -0.005(5)
C19 0.064(6) 0.052(5) 0.058(6) 0.001(4) 0.002(5) -0.005(4)
C20 0.065(6) 0.051(5) 0.063(6) 0.006(4) 0.009(5) -0.004(4)
C21 0.075(6) 0.052(5) 0.061(6) 0.006(4) 0.013(5) -0.008(4)
C22 0.075(6) 0.068(6) 0.071(7) 0.007(5) 0.024(5) -0.011(5)
C23 0.086(6) 0.072(6) 0.065(6) 0.011(5) 0.008(6) -0.009(4)
C24 0.075(6) 0.073(6) 0.070(7) 0.007(5) 0.002(5) -0.007(5)
C25 0.056(5) 0.057(6) 0.078(6) -0.001(5) -0.002(4) 0.004(4)
C26 0.061(6) 0.071(6) 0.106(7) -0.001(5) 0.007(5) 0.007(5)
C27 0.067(6) 0.086(8) 0.101(7) -0.026(5) 0.012(5) 0.013(6)
C28 0.065(6) 0.091(8) 0.089(7) -0.010(6) 0.007(5) -0.002(6)
C29 0.066(6) 0.076(7) 0.078(6) 0.009(5) 0.007(5) -0.002(5)
C30 0.053(5) 0.067(6) 0.075(6) 0.002(5) 0.006(4) -0.001(5)
C31 0.064(5) 0.065(6) 0.092(7) 0.012(5) 0.010(5) 0.010(5)
C32 0.085(7) 0.073(7) 0.132(9) 0.016(6) 0.019(6) 0.017(6)
C33 0.101(8) 0.086(8) 0.137(9) 0.037(7) 0.018(7) 0.015(7)
C34 0.077(7) 0.093(8) 0.110(8) 0.018(6) 0.022(6) 0.003(6)
C35 0.105(8) 0.097(10) 0.108(9) -0.002(7) 0.002(6) -0.001(8)
C36 0.178(12) 0.112(10) 0.155(12) -0.020(9) 0.018(9) -0.004(8)
C37 0.142(11) 0.142(11) 0.157(13) -0.002(9) 0.018(9) -0.041(9)
C38 0.072(6) 0.079(7) 0.078(7) 0.004(5) 0.010(5) -0.006(5)
C39 0.132(9) 0.144(10) 0.120(9) -0.002(8) 0.053(7) 0.016(8)
C40 0.106(8) 0.136(10) 0.113(8) 0.035(7) 0.006(6) -0.041(7)

loop_
_atom_type_symbol
_atom_type_description
_atom_type_scat_dispersion_real
_atom_type_scat_dispersion_imag
_atom_type_scat_source
C C 0.0033 0.0016 'International Tables Vol C Tables 4.2.6.8 and 6.1.1.4'
H H 0.0000 0.0000 'International Tables Vol C Tables 4.2.6.8 and 6.1.1.4'
N N 0.0061 0.0033 'International Tables Vol C Tables 4.2.6.8 and 6.1.1.4'
O O 0.0106 0.0060 'International Tables Vol C Tables 4.2.6.8 and 6.1.1.4'
Br Br -0.2901 2.4595 'International Tables Vol C Tables 4.2.6.8 and 6.1.1.4'
Co Co 0.3494 0.9721 'International Tables Vol C Tables 4.2.6.8 and 6.1.1.4'

loop_
_geom_angle_atom_site_label_1
_geom_angle_atom_site_label_2
_geom_angle_atom_site_label_3
_geom_angle
O2 Co1 O1 95.51(19)
O2 Co1 O3 96.4(2)
O1 Co1 O3 167.9(2)
O2 Co1 O4 177.7(2)
O1 Co1 O4 86.7(2)
O3 Co1 O4 81.3(2)
O2 Co1 N2 87.3(2)
O1 Co1 N2 93.2(2)
O3 Co1 N2 89.1(2)
O4 Co1 N2 93.2(2)
O2 Co1 N1 82.5(2)
O1 Co1 N1 87.7(2)
O3 Co1 N1 92.1(2)
O4 Co1 N1 97.1(2)
N2 Co1 N1 169.8(2)
C1 N1 C8 114.6(6)
C1 N1 Co1 121.7(5)
C8 N1 Co1 119.4(5)
C18 N2 C25 115.9(7)
C18 N2 Co1 124.8(5)
C25 N2 Co1 119.4(5)
C37 N3 C36 119.0(10)
C37 N3 C35 126.5(11)
C36 N3 C35 114.3(11)
C38 N4 C39 120.0(8)
C38 N4 C40 120.2(9)
C39 N4 C40 119.5(8)
C3 O1 Co1 129.3(5)
C20 O2 Co1 130.5(5)
C35 O3 Co1 126.8(8)
C38 O4 Co1 124.0(6)
N1 C1 C2 126.4(7)
N1 C1 H1 116.8
C2 C1 H1 116.8
C3 C2 C7 121.6(7)
C3 C2 C1 123.7(7)
C7 C2 C1 114.7(8)
O1 C3 C2 126.5(7)
O1 C3 C4 118.5(7)
C2 C3 C4 115.0(7)
C5 C4 C3 123.7(7)
C5 C4 Br1 118.6(6)
C3 C4 Br1 117.7(6)
C4 C5 C6 119.4(7)
C4 C5 H5 120.3
C6 C5 H5 120.3
C7 C6 C5 119.9(7)
C7 C6 Br2 120.3(7)
C5 C6 Br2 119.8(6)
C6 C7 C2 120.3(7)
C6 C7 H7 119.9
C2 C7 H7 119.9
C13 C8 C9 122.1(9)
C13 C8 N1 116.9(8)
C9 C8 N1 120.8(8)
C8 C9 C10 120.8(8)
C8 C9 H9 119.6
C10 C9 H9 119.6
C11 C10 C9 119.3(8)
C11 C10 H10 120.4
C9 C10 H10 120.4
C12 C11 C10 118.1(9)
C12 C11 H11 121.0
C10 C11 H11 121.0
C11 C12 C17 120.9(9)
C11 C12 C13 120.9(9)
C17 C12 C13 118.2(9)
C8 C13 C12 118.6(9)
C8 C13 C14 124.8(9)
C12 C13 C14 116.5(8)
C15 C14 C13 120.7(8)
C15 C14 H14 119.6
C13 C14 H14 119.6
C14 C15 C16 122.8(9)
C14 C15 H15 118.6
C16 C15 H15 118.6
C17 C16 C15 119.1(10)
C17 C16 H16 120.4
C15 C16 H16 120.4
C16 C17 C12 122.6(9)
C16 C17 H17 118.7
C12 C17 H17 118.7
N2 C18 C19 128.1(8)
N2 C18 H18 116.0
C19 C18 H18 116.0
C24 C19 C20 120.4(7)
C24 C19 C18 118.0(8)
C20 C19 C18 121.6(7)
O2 C20 C19 124.8(7)
O2 C20 C21 119.3(7)
C19 C20 C21 115.9(7)
C22 C21 C20 121.4(7)
C22 C21 Br3 121.2(6)
C20 C21 Br3 117.2(6)
C21 C22 C23 121.7(7)
C21 C22 H22 119.1
C23 C22 H22 119.1
C22 C23 C24 120.0(8)
C22 C23 Br4 120.0(7)
C24 C23 Br4 120.0(7)
C23 C24 C19 120.5(8)
C23 C24 H24 119.7
C19 C24 H24 119.7
C26 C25 C30 120.2(7)
C26 C25 N2 119.4(7)
C30 C25 N2 120.4(7)
C25 C26 C27 119.9(8)
C25 C26 H26 120.1
C27 C26 H26 120.1
C28 C27 C26 120.6(8)
C28 C27 H27 119.7
C26 C27 H27 119.7
C27 C28 C29 121.4(8)
C27 C28 H28 119.3
C29 C28 H28 119.3
C28 C29 C34 121.3(9)
C28 C29 C30 119.3(8)
C34 C29 C30 119.4(9)
C25 C30 C29 118.5(8)
C25 C30 C31 122.8(7)
C29 C30 C31 118.5(8)
C32 C31 C30 120.5(8)
C32 C31 H31 119.7
C30 C31 H31 119.7
C31 C32 C33 120.2(9)
C31 C32 H32 119.9
C33 C32 H32 119.9
C34 C33 C32 122.0(9)
C34 C33 H33 119.0
C32 C33 H33 119.0
C33 C34 C29 119.2(9)
C33 C34 H34 120.4
C29 C34 H34 120.4
O3 C35 N3 122.5(12)
O3 C35 H35 118.7
N3 C35 H35 118.7
N3 C36 H36A 109.5
N3 C36 H36B 109.5
H36A C36 H36B 109.5
N3 C36 H36C 109.5
H36A C36 H36C 109.5
H36B C36 H36C 109.5
N3 C37 H37A 109.5
N3 C37 H37B 109.5
H37A C37 H37B 109.5
N3 C37 H37C 109.5
H37A C37 H37C 109.5
H37B C37 H37C 109.5
O4 C38 N4 123.7(9)
O4 C38 H38 118.2
N4 C38 H38 118.2
N4 C39 H39A 109.5
N4 C39 H39B 109.5
H39A C39 H39B 109.5
N4 C39 H39C 109.5
H39A C39 H39C 109.5
H39B C39 H39C 109.5
N4 C40 H40A 109.5
N4 C40 H40B 109.5
H40A C40 H40B 109.5
N4 C40 H40C 109.5
H40A C40 H40C 109.5
H40B C40 H40C 109.5

loop_
_geom_bond_atom_site_label_1
_geom_bond_atom_site_label_2
_geom_bond_distance
Co1 O2 1.992(5)
Co1 O1 1.996(5)
Co1 O3 2.120(6)
Co1 O4 2.140(5)
Co1 N2 2.143(6)
Co1 N1 2.168(6)
Br1 C4 1.887(7)
Br2 C6 1.896(7)
Br3 C21 1.870(8)
Br4 C23 1.904(8)
N1 C1 1.301(8)
N1 C8 1.474(9)
N2 C18 1.264(8)
N2 C25 1.433(8)
N3 C37 1.351(11)
N3 C36 1.405(11)
N3 C35 1.420(12)
N4 C38 1.333(9)
N4 C39 1.415(10)
N4 C40 1.457(10)
O1 C3 1.288(8)
O2 C20 1.282(8)
O3 C35 1.098(10)
O4 C38 1.215(8)
C1 C2 1.451(9)
C1 H1 0.9300
C2 C3 1.394(9)
C2 C7 1.413(9)
C3 C4 1.433(9)
C4 C5 1.361(9)
C5 C6 1.386(9)
C5 H5 0.9300
C6 C7 1.377(9)
C7 H7 0.9300
C8 C13 1.333(10)
C8 C9 1.378(10)
C9 C10 1.412(10)
C9 H9 0.9300
C10 C11 1.407(10)
C10 H10 0.9300
C11 C12 1.407(10)
C11 H11 0.9300
C12 C17 1.408(11)
C12 C13 1.444(11)
C13 C14 1.445(10)
C14 C15 1.338(10)
C14 H14 0.9300
C15 C16 1.371(11)
C15 H15 0.9300
C16 C17 1.350(11)
C16 H16 0.9300
C17 H17 0.9300
C18 C19 1.461(10)
C18 H18 0.9300
C19 C24 1.405(9)
C19 C20 1.429(10)
C20 C21 1.444(9)
C21 C22 1.354(9)
C22 C23 1.371(10)
C22 H22 0.9300
C23 C24 1.377(10)
C24 H24 0.9300
C25 C26 1.365(9)
C25 C30 1.419(9)
C26 C27 1.411(10)
C26 H26 0.9300
C27 C28 1.345(10)
C27 H27 0.9300
C28 C29 1.384(10)
C28 H28 0.9300
C29 C34 1.415(11)
C29 C30 1.420(9)
C30 C31 1.425(10)
C31 C32 1.338(10)
C31 H31 0.9300
C32 C33 1.406(11)
C32 H32 0.9300
C33 C34 1.346(11)
C33 H33 0.9300
C34 H34 0.9300
C35 H35 0.9300
C36 H36A 0.9600
C36 H36B 0.9600
C36 H36C 0.9600
C37 H37A 0.9600
C37 H37B 0.9600
C37 H37C 0.9600
C38 H38 0.9300
C39 H39A 0.9600
C39 H39B 0.9600
C39 H39C 0.9600
C40 H40A 0.9600
C40 H40B 0.9600
C40 H40C 0.9600

loop_
_geom_hbond_atom_site_label_D
_geom_hbond_atom_site_label_H
_geom_hbond_atom_site_label_A
_geom_hbond_site_symmetry_A
_geom_hbond_distance_DH
_geom_hbond_distance_HA
_geom_hbond_distance_DA
_geom_hbond_angle_DHA
C21a H28b Br3a 1_555 0.930 2.932 1.870 151.6

loop_
_geom_torsion_atom_site_label_1
_geom_torsion_atom_site_label_2
_geom_torsion_atom_site_label_3
_geom_torsion_atom_site_label_4
_geom_torsion
O2 Co1 N1 C1 72.8(6)
O1 Co1 N1 C1 -23.0(6)
O3 Co1 N1 C1 169.1(6)
O4 Co1 N1 C1 -109.4(6)
N2 Co1 N1 C1 72.4(15)
O2 Co1 N1 C8 -82.7(6)
O1 Co1 N1 C8 -178.5(6)
O3 Co1 N1 C8 13.6(6)
O4 Co1 N1 C8 95.1(6)
N2 Co1 N1 C8 -83.1(14)
O2 Co1 N2 C18 -7.3(6)
O1 Co1 N2 C18 88.1(6)
O3 Co1 N2 C18 -103.8(6)
O4 Co1 N2 C18 174.9(6)
N1 Co1 N2 C18 -6.9(17)
O2 Co1 N2 C25 172.2(5)
O1 Co1 N2 C25 -92.5(5)
O3 Co1 N2 C25 75.7(5)
O4 Co1 N2 C25 -5.6(5)
N1 Co1 N2 C25 172.6(12)
O2 Co1 O1 C3 -64.5(6)
O3 Co1 O1 C3 106.9(11)
O4 Co1 O1 C3 114.9(6)
N2 Co1 O1 C3 -152.1(6)
N1 Co1 O1 C3 17.7(6)
O1 Co1 O2 C20 -73.7(6)
O3 Co1 O2 C20 108.1(6)
O4 Co1 O2 C20 120(5)
N2 Co1 O2 C20 19.3(6)
N1 Co1 O2 C20 -160.6(6)
O2 Co1 O3 C35 15.3(9)
O1 Co1 O3 C35 -156.1(10)
O4 Co1 O3 C35 -164.2(9)
N2 Co1 O3 C35 102.4(9)
N1 Co1 O3 C35 -67.4(9)
O2 Co1 O4 C38 -162(5)
O1 Co1 O4 C38 31.4(6)
O3 Co1 O4 C38 -150.3(6)
N2 Co1 O4 C38 -61.7(6)
N1 Co1 O4 C38 118.7(6)
C8 N1 C1 C2 177.4(7)
Co1 N1 C1 C2 20.8(10)
N1 C1 C2 C3 -4.1(12)
N1 C1 C2 C7 174.1(7)
Co1 O1 C3 C2 -8.2(11)
Co1 O1 C3 C4 172.3(5)
C7 C2 C3 O1 177.6(6)
C1 C2 C3 O1 -4.4(12)
C7 C2 C3 C4 -2.8(10)
C1 C2 C3 C4 175.2(6)
O1 C3 C4 C5 -178.3(7)
C2 C3 C4 C5 2.1(10)
O1 C3 C4 Br1 2.1(9)
C2 C3 C4 Br1 -177.5(5)
C3 C4 C5 C6 0.3(11)
Br1 C4 C5 C6 179.9(5)
C4 C5 C6 C7 -2.2(11)
C4 C5 C6 Br2 179.8(5)
C5 C6 C7 C2 1.4(11)
Br2 C6 C7 C2 179.5(5)
C3 C2 C7 C6 1.2(11)
C1 C2 C7 C6 -177.0(7)
C1 N1 C8 C13 116.2(8)
Co1 N1 C8 C13 -86.6(8)
C1 N1 C8 C9 -67.2(9)
Co1 N1 C8 C9 90.0(8)
C13 C8 C9 C10 -0.7(12)
N1 C8 C9 C10 -177.1(7)
C8 C9 C10 C11 0.4(12)
C9 C10 C11 C12 -1.9(12)
C10 C11 C12 C17 -177.9(7)
C10 C11 C12 C13 3.6(12)
C9 C8 C13 C12 2.4(12)
N1 C8 C13 C12 178.9(6)
C9 C8 C13 C14 178.9(7)
N1 C8 C13 C14 -4.6(11)
C11 C12 C13 C8 -3.9(11)
C17 C12 C13 C8 177.6(7)
C11 C12 C13 C14 179.3(7)
C17 C12 C13 C14 0.8(10)
C8 C13 C14 C15 -176.0(8)
C12 C13 C14 C15 0.6(11)
C13 C14 C15 C16 -2.8(14)
C14 C15 C16 C17 3.5(15)
C15 C16 C17 C12 -2.0(14)
C11 C12 C17 C16 -178.6(9)
C13 C12 C17 C16 -0.1(12)
C25 N2 C18 C19 177.8(7)
Co1 N2 C18 C19 -2.7(11)
N2 C18 C19 C24 -172.4(7)
N2 C18 C19 C20 7.2(11)
Co1 O2 C20 C19 -21.0(10)
Co1 O2 C20 C21 160.2(5)
C24 C19 C20 O2 -175.6(7)
C18 C19 C20 O2 4.8(11)
C24 C19 C20 C21 3.1(9)
C18 C19 C20 C21 -176.5(6)
O2 C20 C21 C22 177.1(7)
C19 C20 C21 C22 -1.7(10)
O2 C20 C21 Br3 -7.4(9)
C19 C20 C21 Br3 173.7(5)
C20 C21 C22 C23 0.0(11)
Br3 C21 C22 C23 -175.2(6)
C21 C22 C23 C24 0.2(12)
C21 C22 C23 Br4 178.8(6)
C22 C23 C24 C19 1.2(12)
Br4 C23 C24 C19 -177.3(5)
C20 C19 C24 C23 -3.0(11)
C18 C19 C24 C23 176.6(7)
C18 N2 C25 C26 105.7(8)
Co1 N2 C25 C26 -73.8(8)
C18 N2 C25 C30 -76.0(9)
Co1 N2 C25 C30 104.5(7)
C30 C25 C26 C27 -2.7(12)
N2 C25 C26 C27 175.6(7)
C25 C26 C27 C28 0.5(13)
C26 C27 C28 C29 1.5(13)
C27 C28 C29 C34 179.2(8)
C27 C28 C29 C30 -1.4(12)
C26 C25 C30 C29 2.8(11)
N2 C25 C30 C29 -175.5(7)
C26 C25 C30 C31 177.9(7)
N2 C25 C30 C31 -0.4(12)
C28 C29 C30 C25 -0.7(11)
C34 C29 C30 C25 178.7(7)
C28 C29 C30 C31 -176.1(7)
C34 C29 C30 C31 3.3(12)
C25 C30 C31 C32 -177.7(8)
C29 C30 C31 C32 -2.5(12)
C30 C31 C32 C33 -1.2(14)
C31 C32 C33 C34 4.3(15)
C32 C33 C34 C29 -3.4(15)
C28 C29 C34 C33 179.0(9)
C30 C29 C34 C33 -0.4(13)
Co1 O3 C35 N3 168.7(6)
C37 N3 C35 O3 -7.6(17)
C36 N3 C35 O3 177.5(11)
Co1 O4 C38 N4 166.4(6)
C39 N4 C38 O4 -4.2(13)
C40 N4 C38 O4 -177.7(8)
